data_4029969
loop_
_publ_author_name
'Kim, JungKeun'
'Shokova, Elvira'
'Tafeenko, Victor'
'Kovalev, Vladimir'

_publ_section_title
;
 (CF3CO)2O/CF3SO3H-mediated synthesis of 1,3-diketones from carboxylic
 acids and aromatic ketones.
;
_journal_name_full 'Beilstein journal of organic chemistry'
_journal_page_first 2270
_journal_page_last 2278
_journal_paper_doi 10.3762/bjoc.10.236
_journal_volume 10
_journal_year 2014
_chemical_formula_moiety 'C18 H14 Br2 N2'
_chemical_formula_sum 'C18 H14 Br2 N2'
_chemical_formula_weight 418.13
_chemical_melting_point 420
_chemical_name_common 7-bromo-3-(bromphenyl)-2,4-dihydro-indeno[1,2-c]pyrazole
_chemical_name_systematic
;
 ?
;
_space_group_IT_number 14
_symmetry_cell_setting monoclinic
_symmetry_space_group_name_Hall '-P 2ybc'
_symmetry_space_group_name_H-M 'P 1 21/c 1'
_atom_sites_solution_hydrogens geom
_atom_sites_solution_primary direct
_atom_sites_solution_secondary difmap
_audit_creation_method SHELXL-97
_cell_angle_alpha 90.00
_cell_angle_beta 91.5770(10)
_cell_angle_gamma 90.00
_cell_formula_units_Z 4
_cell_length_a 4.77210(10)
_cell_length_b 11.6674(4)
_cell_length_c 28.3435(7)
_cell_measurement_reflns_used 22576
_cell_measurement_temperature 295(2)
_cell_measurement_theta_max 72.41
_cell_measurement_theta_min 3.79
_cell_volume 1577.51(7)
_computing_cell_refinement 'STOE X-AREA'
_computing_data_collection 'STOE X-AREA'
_computing_data_reduction 'STOE X-RED'
_computing_structure_refinement 'SHELXL-97 (Sheldrick, 1997)'
_computing_structure_solution 'SHELXS-97 (Sheldrick, 2008)'
_diffrn_ambient_temperature 295(2)
_diffrn_detector Pilatus100K
_diffrn_detector_type STOE
_diffrn_measured_fraction_theta_full 0.997
_diffrn_measured_fraction_theta_max 0.997
_diffrn_radiation_collimation 'focusing mirrors'
_diffrn_radiation_monochromator none
_diffrn_radiation_polarisn_norm 0
_diffrn_radiation_type 'Cu K\a'
_diffrn_radiation_wavelength 1.54186
_diffrn_reflns_av_R_equivalents 0.0540
_diffrn_reflns_av_sigmaI/netI 0.0504
_diffrn_reflns_limit_h_max 5
_diffrn_reflns_limit_h_min -4
_diffrn_reflns_limit_k_max 13
_diffrn_reflns_limit_k_min -14
_diffrn_reflns_limit_l_max 34
_diffrn_reflns_limit_l_min -30
_diffrn_reflns_number 7328
_diffrn_reflns_theta_full 70.98
_diffrn_reflns_theta_max 70.98
_diffrn_reflns_theta_min 4.10
_diffrn_source 'Cu GeniX 3D'
_diffrn_source_current 0.600
_diffrn_source_power 0.030
_diffrn_source_voltage 50
_diffrn_standards_decay_% 0
_exptl_absorpt_coefficient_mu 6.484
_exptl_absorpt_correction_T_max 0.72
_exptl_absorpt_correction_T_min 0.27
_exptl_absorpt_correction_type multi-scan
_exptl_absorpt_process_details
;
[c.f. r.h. blessing, acta cryst. (1995), a51, 33-38]
;
_exptl_crystal_colour colorless
_exptl_crystal_density_diffrn 1.761
_exptl_crystal_density_method 'not measured'
_exptl_crystal_description prism
_exptl_crystal_F_000 824
_exptl_crystal_size_max .2
_exptl_crystal_size_mid .06
_exptl_crystal_size_min .03
_refine_diff_density_max 0.621
_refine_diff_density_min -0.667
_refine_diff_density_rms 0.084
_refine_ls_extinction_method none
_refine_ls_goodness_of_fit_ref 0.902
_refine_ls_hydrogen_treatment mixed
_refine_ls_matrix_type full
_refine_ls_number_parameters 203
_refine_ls_number_reflns 3049
_refine_ls_number_restraints 0
_refine_ls_restrained_S_all 0.902
_refine_ls_R_factor_all 0.0521
_refine_ls_R_factor_gt 0.0400
_refine_ls_shift/su_max 0.001
_refine_ls_shift/su_mean 0.000
_refine_ls_structure_factor_coef Fsqd
_refine_ls_weighting_details 'calc w=1/[\s^2^(Fo^2^)+(0.0615P)^2^+0.0000P] where P=(Fo^2^+2Fc^2^)/3'
_refine_ls_weighting_scheme calc
_refine_ls_wR_factor_gt 0.0971
_refine_ls_wR_factor_ref 0.1001
_reflns_number_gt 2197
_reflns_number_total 3049
_reflns_threshold_expression >2sigma(I)
_cod_data_source_file 1860-5397-10-236-S5.cif
_cod_data_source_block jk113a
_cod_depositor_comments 'Adding full bibliography for 4029967--4029970.cif.'
_cod_original_sg_symbol_H-M 'P 21/c'
_cod_database_code 4029969

loop_
_symmetry_equiv_pos_as_xyz
'x, y, z'
'-x, y+1/2, -z+1/2'
'-x, -y, -z'
'x, -y-1/2, z-1/2'

loop_
_atom_site_label
_atom_site_type_symbol
_atom_site_fract_x
_atom_site_fract_y
_atom_site_fract_z
_atom_site_U_iso_or_equiv
_atom_site_adp_type
_atom_site_occupancy
_atom_site_symmetry_multiplicity
_atom_site_calc_flag
_atom_site_refinement_flags
Br1 Br 0.05105(9) 0.63679(3) 0.268950(13) 0.05833(16) Uani 1 1 d .
Br2 Br -1.78371(11) -0.02004(4) 0.652426(17) 0.07411(19) Uani 1 1 d .
N1 N -0.6771(7) 0.4078(3) 0.47281(10) 0.0534(8) Uani 1 1 d .
N2 N -0.5030(7) 0.4720(2) 0.44602(10) 0.0521(8) Uani 1 1 d .
C1 C -0.8146(8) 0.3232(3) 0.44906(12) 0.0448(8) Uani 1 1 d .
C2 C -1.0139(8) 0.2458(3) 0.47382(12) 0.0503(9) Uani 1 1 d .
H2A H -0.9567 0.1668 0.4693 0.060 Uiso 1 1 calc R
H2B H -1.2000 0.2548 0.4597 0.060 Uiso 1 1 calc R
C3 C -1.0256(9) 0.2703(4) 0.52599(12) 0.0579(10) Uani 1 1 d .
H3A H -0.8376 0.2620 0.5394 0.069 Uiso 1 1 calc R
H3B H -1.0793 0.3499 0.5298 0.069 Uiso 1 1 calc R
C4 C -0.7552(8) 0.2840(3) 0.35386(11) 0.0434(8) Uani 1 1 d .
H4A H -0.9461 0.2906 0.3415 0.052 Uiso 1 1 calc R
H4B H -0.6973 0.2043 0.3529 0.052 Uiso 1 1 calc R
C5 C -0.4880(8) 0.3599(3) 0.28015(12) 0.0506(9) Uani 1 1 d .
H5 H -0.5672 0.3054 0.2599 0.061 Uiso 1 1 calc R
C6 C -0.3014(8) 0.4405(3) 0.26302(11) 0.0499(9) Uani 1 1 d .
H6 H -0.2533 0.4394 0.2314 0.060 Uiso 1 1 calc R
C7 C -0.1885(8) 0.5220(3) 0.29317(11) 0.0442(8) Uani 1 1 d .
C8 C -0.2464(8) 0.5247(3) 0.34042(11) 0.0439(8) Uani 1 1 d .
H8 H -0.1644 0.5790 0.3605 0.053 Uiso 1 1 calc R
C9 C -0.4310(7) 0.4439(3) 0.35705(10) 0.0407(7) Uani 1 1 d .
C10 C -0.5554(7) 0.3609(3) 0.32716(11) 0.0413(7) Uani 1 1 d .
C11 C -0.5380(8) 0.4237(3) 0.40362(10) 0.0423(8) Uani 1 1 d .
C12 C -0.7256(8) 0.3326(3) 0.40306(11) 0.0418(8) Uani 1 1 d .
C13 C -1.2193(8) 0.1982(3) 0.55457(12) 0.0479(8) Uani 1 1 d .
C14 C -1.2883(9) 0.0856(3) 0.54343(13) 0.0581(10) Uani 1 1 d .
H14 H -1.2194 0.0529 0.5162 0.070 Uiso 1 1 calc R
C15 C -1.4577(10) 0.0208(3) 0.57211(14) 0.0602(11) Uani 1 1 d .
H15 H -1.5016 -0.0546 0.5642 0.072 Uiso 1 1 calc R
C16 C -1.5591(8) 0.0688(3) 0.61201(12) 0.0500(9) Uani 1 1 d .
C17 C -1.4954(9) 0.1795(4) 0.62451(13) 0.0593(10) Uani 1 1 d .
H17 H -1.5659 0.2114 0.6518 0.071 Uiso 1 1 calc R
C18 C -1.3252(9) 0.2428(3) 0.59593(13) 0.0555(10) Uani 1 1 d .
H18 H -1.2798 0.3176 0.6046 0.067 Uiso 1 1 calc R
H1 H -0.676(8) 0.428(3) 0.5031(14) 0.052(10) Uiso 1 1 d .

loop_
_atom_site_aniso_label
_atom_site_aniso_U_11
_atom_site_aniso_U_22
_atom_site_aniso_U_33
_atom_site_aniso_U_23
_atom_site_aniso_U_13
_atom_site_aniso_U_12
Br1 0.0685(3) 0.0578(2) 0.0496(2) 0.00966(16) 0.02047(19) -0.00446(19)
Br2 0.0760(4) 0.0812(3) 0.0664(3) 0.0219(2) 0.0247(2) -0.0132(2)
N1 0.074(2) 0.0540(17) 0.0329(14) -0.0058(13) 0.0144(14) -0.0244(16)
N2 0.071(2) 0.0497(16) 0.0365(14) -0.0027(12) 0.0131(14) -0.0227(15)
C1 0.055(2) 0.0417(16) 0.0379(16) -0.0014(14) 0.0069(15) -0.0076(16)
C2 0.062(3) 0.0487(18) 0.0406(18) 0.0007(14) 0.0126(17) -0.0137(17)
C3 0.068(3) 0.066(2) 0.0402(18) 0.0007(17) 0.0089(18) -0.021(2)
C4 0.048(2) 0.0442(17) 0.0384(16) -0.0058(13) 0.0022(15) -0.0059(15)
C5 0.059(2) 0.057(2) 0.0362(16) -0.0095(15) 0.0029(16) -0.0024(18)
C6 0.058(2) 0.059(2) 0.0325(16) -0.0032(15) 0.0075(15) 0.0030(18)
C7 0.048(2) 0.0462(18) 0.0384(17) 0.0052(14) 0.0084(15) 0.0071(16)
C8 0.053(2) 0.0425(17) 0.0367(16) -0.0010(13) 0.0100(15) -0.0022(15)
C9 0.048(2) 0.0420(16) 0.0322(15) -0.0018(12) 0.0061(14) -0.0016(14)
C10 0.046(2) 0.0434(17) 0.0349(15) -0.0046(13) 0.0027(14) 0.0003(15)
C11 0.054(2) 0.0425(17) 0.0305(15) -0.0008(12) 0.0079(14) -0.0085(15)
C12 0.048(2) 0.0417(16) 0.0359(16) -0.0020(13) 0.0057(14) -0.0069(15)
C13 0.050(2) 0.057(2) 0.0374(16) 0.0051(15) 0.0057(15) -0.0082(17)
C14 0.072(3) 0.060(2) 0.0438(19) -0.0048(17) 0.0167(18) -0.014(2)
C15 0.075(3) 0.055(2) 0.051(2) -0.0001(17) 0.009(2) -0.016(2)
C16 0.049(2) 0.059(2) 0.0422(17) 0.0126(16) 0.0068(16) -0.0035(18)
C17 0.071(3) 0.064(2) 0.0440(19) 0.0003(17) 0.0176(18) -0.003(2)
C18 0.069(3) 0.051(2) 0.048(2) -0.0042(15) 0.0131(18) -0.0112(18)

loop_
_atom_type_symbol
_atom_type_description
_atom_type_scat_dispersion_real
_atom_type_scat_dispersion_imag
_atom_type_scat_source
C C 0.0181 0.0091 'International Tables Vol C Tables 4.2.6.8 and 6.1.1.4'
H H 0.0000 0.0000 'International Tables Vol C Tables 4.2.6.8 and 6.1.1.4'
Br Br -0.6763 1.2805 'International Tables Vol C Tables 4.2.6.8 and 6.1.1.4'
N N 0.0311 0.0180 'International Tables Vol C Tables 4.2.6.8 and 6.1.1.4'

loop_
_geom_angle_atom_site_label_1
_geom_angle_atom_site_label_2
_geom_angle_atom_site_label_3
_geom_angle
C1 N1 N2 114.7(3)
C11 N2 N1 101.9(3)
N1 C1 C12 104.7(3)
N1 C1 C2 120.8(3)
C12 C1 C2 134.6(3)
C1 C2 C3 112.7(3)
C13 C3 C2 117.5(3)
C12 C4 C10 101.2(3)
C10 C5 C6 120.0(3)
C7 C6 C5 119.5(3)
C8 C7 C6 122.3(3)
C8 C7 Br1 118.3(3)
C6 C7 Br1 119.4(2)
C7 C8 C9 117.6(3)
C8 C9 C10 121.8(3)
C8 C9 C11 131.8(3)
C10 C9 C11 106.5(3)
C5 C10 C9 118.8(3)
C5 C10 C4 129.8(3)
C9 C10 C4 111.4(3)
N2 C11 C12 113.5(3)
N2 C11 C9 135.6(3)
C12 C11 C9 110.9(3)
C1 C12 C11 105.3(3)
C1 C12 C4 144.7(3)
C11 C12 C4 110.0(3)
C14 C13 C18 117.2(3)
C14 C13 C3 123.5(3)
C18 C13 C3 119.2(3)
C15 C14 C13 121.4(3)
C16 C15 C14 119.3(4)
C15 C16 C17 121.3(3)
C15 C16 Br2 119.7(3)
C17 C16 Br2 118.9(3)
C16 C17 C18 118.9(3)
C17 C18 C13 121.9(3)

loop_
_geom_bond_atom_site_label_1
_geom_bond_atom_site_label_2
_geom_bond_distance
Br1 C7 1.901(3)
Br2 C16 1.898(3)
N1 C1 1.354(5)
N1 N2 1.365(4)
N2 C11 1.334(4)
C1 C12 1.387(4)
C1 C2 1.500(5)
C2 C3 1.509(5)
C3 C13 1.503(5)
C4 C12 1.508(4)
C4 C10 1.526(5)
C5 C10 1.379(4)
C5 C6 1.392(5)
C6 C7 1.378(5)
C7 C8 1.375(4)
C8 C9 1.382(5)
C9 C10 1.407(5)
C9 C11 1.448(4)
C11 C12 1.390(5)
C13 C14 1.388(5)
C13 C18 1.391(5)
C14 C15 1.386(5)
C15 C16 1.363(5)
C16 C17 1.372(6)
C17 C18 1.377(5)
